data_7205977
loop_
_publ_author_name
'Cucos, Andrei'
'Ursu, Andrei'
'Madalan, Augustin M.'
'Duhayon, Carine'
'Sutter, Jean-Pascal'
'Andruh, Marius'

_publ_section_title
;
 Co-crystallization of coordination compounds through
 second-coordination sphere interactions
;
_journal_issue 11
_journal_name_full CrystEngComm
_journal_page_first 3756
_journal_paper_doi 10.1039/c1ce05112a
_journal_volume 13
_journal_year 2011
_chemical_formula_sum 'C23 H26 Au Cr N8 O4 S4'
_chemical_formula_weight 855.72
_chemical_name_systematic
;
?
;
_space_group_IT_number 19
_symmetry_cell_setting orthorhombic
_symmetry_space_group_name_Hall 'P 2ac 2ab'
_symmetry_space_group_name_H-M 'P 21 21 21'
_atom_sites_solution_hydrogens geom
_atom_sites_solution_primary direct
_atom_sites_solution_secondary difmap
_audit_creation_method SHELXL-97
_cell_angle_alpha 90.00
_cell_angle_beta 90.00
_cell_angle_gamma 90.00
_cell_formula_units_Z 4
_cell_length_a 7.4463(5)
_cell_length_b 16.4541(16)
_cell_length_c 25.4253(16)
_cell_measurement_reflns_used 4856
_cell_measurement_temperature 293(2)
_cell_measurement_theta_max 25.00
_cell_measurement_theta_min 2.00
_cell_volume 3115.2(4)
_computing_cell_refinement X-Area
_computing_data_collection X-Area
_computing_data_reduction X-Area
_computing_structure_refinement 'SHELXL-97 (Sheldrick, 1997)'
_computing_structure_solution 'SHELXS-97 (Sheldrick, 1997)'
_diffrn_ambient_temperature 293(2)
_diffrn_measured_fraction_theta_full 0.997
_diffrn_measured_fraction_theta_max 0.997
_diffrn_measurement_device_type 'STOE-IPDS II'
_diffrn_measurement_method 'omega scans'
_diffrn_radiation_monochromator graphite
_diffrn_radiation_source 'fine-focus sealed tube'
_diffrn_radiation_type MoK\a
_diffrn_radiation_wavelength 0.71073
_diffrn_reflns_av_R_equivalents 0.1372
_diffrn_reflns_av_sigmaI/netI 0.2039
_diffrn_reflns_limit_h_max 8
_diffrn_reflns_limit_h_min -8
_diffrn_reflns_limit_k_max 19
_diffrn_reflns_limit_k_min -19
_diffrn_reflns_limit_l_max 30
_diffrn_reflns_limit_l_min -29
_diffrn_reflns_number 20077
_diffrn_reflns_theta_full 25.34
_diffrn_reflns_theta_max 25.34
_diffrn_reflns_theta_min 1.47
_exptl_absorpt_coefficient_mu 5.364
_exptl_absorpt_correction_T_max 0.5791
_exptl_absorpt_correction_T_min 0.5321
_exptl_absorpt_correction_type multi-scan
_exptl_absorpt_process_details
;
[c.f. r.h. blessing, acta cryst. (1995), a51, 33-38]
;
_exptl_crystal_colour brown
_exptl_crystal_density_diffrn 1.825
_exptl_crystal_density_meas ?
_exptl_crystal_density_method 'not measured'
_exptl_crystal_description prism
_exptl_crystal_F_000 1676
_exptl_crystal_size_max 0.2
_exptl_crystal_size_mid 0.1
_exptl_crystal_size_min 0.05
_refine_diff_density_max 1.164
_refine_diff_density_min -1.084
_refine_diff_density_rms 0.110
_refine_ls_abs_structure_details 'Flack H D (1983), Acta Cryst. A39, 876-881'
_refine_ls_abs_structure_Flack 0.002(12)
_refine_ls_extinction_method none
_refine_ls_goodness_of_fit_ref 0.701
_refine_ls_hydrogen_treatment constr
_refine_ls_matrix_type full
_refine_ls_number_parameters 364
_refine_ls_number_reflns 5671
_refine_ls_number_restraints 0
_refine_ls_restrained_S_all 0.701
_refine_ls_R_factor_all 0.1246
_refine_ls_R_factor_gt 0.0552
_refine_ls_shift/su_max 0.001
_refine_ls_shift/su_mean 0.000
_refine_ls_structure_factor_coef Fsqd
_refine_ls_weighting_details 'calc w=1/[\s^2^(Fo^2^)+(0.0000P)^2^+0.0000P] where P=(Fo^2^+2Fc^2^)/3'
_refine_ls_weighting_scheme calc
_refine_ls_wR_factor_gt 0.0623
_refine_ls_wR_factor_ref 0.0786
_reflns_number_gt 2899
_reflns_number_total 5671
_reflns_threshold_expression >2sigma(I)
_cod_data_source_file c1ce05112a.txt
_cod_data_source_block max7b
_cod_depositor_comments
;
The following automatic conversions were performed:
'_symmetry_cell_setting' value 'Orthorhombic' changed to 'orthorhombic'
according to '/home/saulius/struct/CIF-dictionaries/cif_core.dic'
dictionary named 'cif_core.dic' version 2.4.1 from 2010-06-29.

Automatic conversion script
Id: cif_fix_enum 1555 2011-01-17 13:19:09Z saulius 

The following automatic conversions were performed:

'_exptl_crystal_density_meas' value 'not measured' was changed to '?'
- the value is perceived as not measured.

Automatic conversion script
Id: cif_fix_values 3008 2015-01-20 13:52:24Z robertas 
;
_cod_original_sg_symbol_H-M P212121
_cod_database_code 7205977

loop_
_symmetry_equiv_pos_as_xyz
'x, y, z'
'-x+1/2, -y, z+1/2'
'x+1/2, -y+1/2, -z'
'-x, y+1/2, -z+1/2'

loop_
_atom_site_label
_atom_site_type_symbol
_atom_site_fract_x
_atom_site_fract_y
_atom_site_fract_z
_atom_site_U_iso_or_equiv
_atom_site_adp_type
_atom_site_occupancy
_atom_site_symmetry_multiplicity
_atom_site_calc_flag
_atom_site_refinement_flags
_atom_site_disorder_assembly
_atom_site_disorder_group
C1 C 0.919(3) 0.4145(9) 1.0403(6) 0.085(6) Uani 1 1 d . . .
H1A H 0.8214 0.3935 1.0609 0.128 Uiso 1 1 calc R . .
H1B H 0.9442 0.4693 1.0509 0.128 Uiso 1 1 calc R . .
H1C H 1.0236 0.3814 1.0456 0.128 Uiso 1 1 calc R . .
C2 C 0.889(2) 0.3400(9) 0.9618(7) 0.063(5) Uani 1 1 d . . .
C3 C 0.937(2) 0.2686(8) 0.9875(8) 0.078(6) Uani 1 1 d . . .
H3 H 0.9640 0.2685 1.0232 0.094 Uiso 1 1 calc R . .
C4 C 0.943(2) 0.1955(11) 0.9573(7) 0.068(5) Uiso 1 1 d . . .
H4 H 0.9866 0.1481 0.9727 0.082 Uiso 1 1 calc R . .
C5 C 0.890(2) 0.1944(9) 0.9088(8) 0.079(6) Uani 1 1 d . . .
H5 H 0.8829 0.1444 0.8918 0.095 Uiso 1 1 calc R . .
C6 C 0.8420(18) 0.2651(7) 0.8803(6) 0.047(4) Uani 1 1 d . . .
C7 C 0.841(2) 0.3384(8) 0.9062(6) 0.054(4) Uani 1 1 d . . .
C8 C 0.775(3) 0.2587(9) 0.8274(7) 0.076(6) Uani 1 1 d . . .
H8 H 0.7527 0.2061 0.8155 0.091 Uiso 1 1 calc R . .
C9 C 0.648(3) 0.2879(11) 0.7439(8) 0.097(7) Uani 1 1 d . . .
H9A H 0.7234 0.2462 0.7282 0.116 Uiso 1 1 calc R . .
H9B H 0.5367 0.2621 0.7541 0.116 Uiso 1 1 calc R . .
C10 C 0.609(4) 0.3444(15) 0.7049(9) 0.189(16) Uani 1 1 d . . .
H10A H 0.5965 0.3137 0.6725 0.227 Uiso 1 1 calc R . .
H10B H 0.4904 0.3654 0.7131 0.227 Uiso 1 1 calc R . .
C11 C 0.707(5) 0.4070(10) 0.6934(8) 0.168(13) Uani 1 1 d . . .
H11A H 0.6467 0.4374 0.6659 0.201 Uiso 1 1 calc R . .
H11B H 0.8198 0.3877 0.6791 0.201 Uiso 1 1 calc R . .
C12 C 0.780(3) 0.5423(13) 0.7210(6) 0.093(7) Uani 1 1 d . . .
H12 H 0.7904 0.5495 0.6849 0.112 Uiso 1 1 calc R . .
C13 C 0.800(2) 0.6114(8) 0.7508(5) 0.047(4) Uani 1 1 d . . .
C14 C 0.825(2) 0.6868(10) 0.7238(6) 0.065(5) Uani 1 1 d . . .
H14 H 0.8370 0.6862 0.6874 0.078 Uiso 1 1 calc R . .
C15 C 0.833(2) 0.7593(9) 0.7492(7) 0.070(5) Uani 1 1 d . . .
H15 H 0.8375 0.8079 0.7306 0.084 Uiso 1 1 calc R . .
C16 C 0.8346(18) 0.7586(7) 0.8046(7) 0.059(4) Uani 1 1 d . . .
H16 H 0.8380 0.8081 0.8223 0.070 Uiso 1 1 calc R . .
C17 C 0.8310(16) 0.6863(7) 0.8346(5) 0.041(4) Uiso 1 1 d . . .
C18 C 0.8040(16) 0.6129(6) 0.8067(6) 0.035(3) Uani 1 1 d . . .
C19 C 0.834(3) 0.7592(8) 0.9144(6) 0.083(7) Uani 1 1 d . . .
H19A H 0.9296 0.7920 0.9002 0.125 Uiso 1 1 calc R . .
H19B H 0.8560 0.7497 0.9511 0.125 Uiso 1 1 calc R . .
H19C H 0.7221 0.7870 0.9101 0.125 Uiso 1 1 calc R . .
C20 C 0.8138(16) -0.0561(8) 1.1773(5) 0.048(4) Uani 1 1 d . . .
C21 C 0.8366(18) 0.1181(8) 1.0894(6) 0.043(4) Uani 1 1 d . . .
C22 C 0.830(2) -0.0376(7) 0.9333(7) 0.058(5) Uani 1 1 d . . .
C23 C 0.843(2) -0.2494(11) 1.0524(6) 0.058(5) Uani 1 1 d . . .
Au1 Au 0.77017(8) 0.43244(3) 0.81043(2) 0.04924(15) Uani 1 1 d . . .
Cr1 Cr 0.8341(3) -0.05993(14) 1.05612(9) 0.0378(6) Uani 1 1 d . . .
N1 N 0.741(2) 0.3164(7) 0.7939(5) 0.071(4) Uani 1 1 d . . .
N2 N 0.747(3) 0.4635(7) 0.7374(5) 0.075(4) Uani 1 1 d . . .
N3 N 0.8311(16) -0.0671(9) 1.1342(5) 0.059(4) Uani 1 1 d . . .
N4 N 0.8297(14) 0.0596(8) 1.0660(5) 0.059(4) Uani 1 1 d . . .
N5 N 0.8334(15) -0.0477(6) 0.9775(5) 0.049(3) Uani 1 1 d . . .
N6 N 0.8339(16) -0.1807(7) 1.0509(5) 0.054(4) Uani 1 1 d . . .
N7 N 1.1061(12) -0.0551(6) 1.0534(4) 0.043(3) Uani 1 1 d . . .
H7A H 1.1420 -0.0038 1.0568 0.065 Uiso 1 1 calc R . .
H7B H 1.1441 -0.0747 1.0227 0.065 Uiso 1 1 calc R . .
H7C H 1.1516 -0.0848 1.0794 0.065 Uiso 1 1 calc R . .
N8 N 0.5536(12) -0.0629(9) 1.0550(5) 0.062(4) Uani 1 1 d . . .
H8A H 0.5115 -0.0134 1.0483 0.093 Uiso 1 1 calc R . .
H8B H 0.5132 -0.0796 1.0861 0.093 Uiso 1 1 calc R . .
H8C H 0.5167 -0.0971 1.0301 0.093 Uiso 1 1 calc R . .
O1 O 0.8704(13) 0.4134(5) 0.9858(4) 0.065(3) Uani 1 1 d . . .
O2 O 0.7956(12) 0.4118(4) 0.8871(3) 0.047(3) Uani 1 1 d . . .
O3 O 0.7995(14) 0.5481(6) 0.8355(3) 0.064(3) Uani 1 1 d . . .
O4 O 0.8281(14) 0.6821(5) 0.8868(4) 0.054(3) Uani 1 1 d . . .
S1 S 0.7843(10) -0.0404(3) 1.24070(17) 0.1021(19) Uani 1 1 d . . .
S2 S 0.8501(7) 0.2016(3) 1.12299(19) 0.0805(16) Uani 1 1 d . . .
S3 S 0.8259(9) -0.0243(2) 0.86982(17) 0.101(2) Uani 1 1 d . . .
S4 S 0.8330(6) -0.3497(2) 1.05705(16) 0.0663(14) Uani 1 1 d . . .

loop_
_atom_site_aniso_label
_atom_site_aniso_U_11
_atom_site_aniso_U_22
_atom_site_aniso_U_33
_atom_site_aniso_U_23
_atom_site_aniso_U_13
_atom_site_aniso_U_12
C1 0.155(17) 0.057(12) 0.044(11) 0.003(9) -0.002(11) -0.012(11)
C2 0.088(12) 0.043(10) 0.058(12) 0.023(9) 0.020(10) -0.011(8)
C3 0.107(15) 0.029(10) 0.099(16) 0.014(9) 0.035(13) 0.008(9)
C5 0.108(15) 0.023(8) 0.106(17) -0.013(9) 0.015(13) -0.023(9)
C6 0.057(10) 0.017(7) 0.066(11) -0.010(7) 0.016(8) -0.014(6)
C7 0.062(11) 0.037(8) 0.062(12) 0.010(8) 0.021(9) -0.003(7)
C8 0.090(15) 0.055(10) 0.083(15) -0.042(9) 0.008(14) -0.033(12)
C9 0.137(18) 0.061(12) 0.094(16) -0.027(12) -0.022(14) -0.020(11)
C10 0.34(4) 0.14(2) 0.09(2) 0.034(17) -0.06(2) -0.18(2)
C11 0.31(4) 0.105(15) 0.085(13) -0.083(14) -0.09(3) 0.09(2)
C12 0.068(12) 0.18(2) 0.031(9) 0.010(11) 0.014(11) 0.026(16)
C13 0.054(11) 0.045(8) 0.041(9) 0.006(7) 0.012(9) 0.015(8)
C14 0.077(14) 0.083(12) 0.035(9) 0.005(9) 0.014(9) 0.022(10)
C15 0.088(14) 0.036(9) 0.086(14) 0.003(9) 0.010(11) -0.014(8)
C16 0.101(13) 0.023(6) 0.052(10) 0.023(7) -0.013(11) -0.005(6)
C18 0.049(9) 0.019(6) 0.038(8) 0.011(6) 0.004(9) 0.000(6)
C19 0.143(19) 0.047(9) 0.060(12) -0.022(8) -0.011(12) -0.015(10)
C20 0.052(8) 0.037(7) 0.056(10) 0.002(8) -0.008(8) -0.007(6)
C21 0.046(9) 0.032(8) 0.051(10) 0.003(7) 0.021(8) 0.000(7)
C22 0.086(13) 0.026(7) 0.064(11) -0.005(7) -0.003(10) -0.003(6)
C23 0.052(11) 0.092(13) 0.031(9) -0.005(9) 0.014(8) 0.018(10)
Au1 0.0497(3) 0.0513(3) 0.0467(3) -0.0127(4) 0.0022(4) 0.0046(4)
Cr1 0.0478(13) 0.0282(11) 0.0373(13) -0.0003(12) 0.0015(10) 0.0004(12)
N1 0.069(9) 0.084(9) 0.060(9) -0.013(7) -0.011(11) -0.008(11)
N2 0.088(11) 0.066(9) 0.070(9) -0.013(6) -0.013(12) 0.023(11)
N3 0.079(10) 0.060(7) 0.037(7) -0.006(8) 0.013(7) -0.009(10)
N4 0.044(8) 0.048(7) 0.086(10) -0.001(9) -0.001(7) -0.002(8)
N5 0.067(9) 0.038(8) 0.042(7) 0.000(6) -0.010(7) -0.004(5)
N6 0.047(9) 0.040(7) 0.074(10) -0.016(7) 0.003(7) 0.017(6)
N7 0.062(7) 0.032(6) 0.037(7) -0.003(6) -0.004(6) -0.001(6)
N8 0.028(6) 0.081(9) 0.077(9) 0.002(10) -0.004(7) 0.025(8)
O1 0.107(8) 0.027(6) 0.059(7) 0.000(5) 0.002(6) -0.004(5)
O2 0.056(7) 0.022(5) 0.062(6) -0.003(4) 0.007(5) -0.003(4)
O3 0.073(8) 0.068(7) 0.052(6) -0.026(5) -0.005(6) 0.005(6)
O4 0.086(9) 0.045(6) 0.030(6) 0.002(5) -0.006(6) 0.015(5)
S1 0.122(5) 0.134(4) 0.050(3) -0.026(2) 0.018(4) -0.034(4)
S2 0.119(4) 0.051(3) 0.072(3) -0.026(2) -0.005(3) 0.002(3)
S3 0.210(7) 0.050(2) 0.042(3) 0.0038(19) 0.001(3) -0.008(3)
S4 0.114(4) 0.032(2) 0.053(3) 0.0021(18) -0.002(3) 0.003(2)

loop_
_atom_type_symbol
_atom_type_description
_atom_type_scat_dispersion_real
_atom_type_scat_dispersion_imag
_atom_type_scat_source
C C 0.0033 0.0016 'International Tables Vol C Tables 4.2.6.8 and 6.1.1.4'
H H 0.0000 0.0000 'International Tables Vol C Tables 4.2.6.8 and 6.1.1.4'
Au Au -2.0133 8.8022 'International Tables Vol C Tables 4.2.6.8 and 6.1.1.4'
Cr Cr 0.3209 0.6236 'International Tables Vol C Tables 4.2.6.8 and 6.1.1.4'
N N 0.0061 0.0033 'International Tables Vol C Tables 4.2.6.8 and 6.1.1.4'
O O 0.0106 0.0060 'International Tables Vol C Tables 4.2.6.8 and 6.1.1.4'
S S 0.1246 0.1234 'International Tables Vol C Tables 4.2.6.8 and 6.1.1.4'

loop_
_geom_angle_atom_site_label_1
_geom_angle_atom_site_label_2
_geom_angle_atom_site_label_3
_geom_angle
_geom_angle_site_symmetry_1
_geom_angle_site_symmetry_3
_geom_angle_publ_flag
O1 C1 H1A 109.5 . . ?
O1 C1 H1B 109.5 . . ?
H1A C1 H1B 109.5 . . ?
O1 C1 H1C 109.5 . . ?
H1A C1 H1C 109.5 . . ?
H1B C1 H1C 109.5 . . ?
O1 C2 C3 124.4(16) . . ?
O1 C2 C7 115.1(13) . . ?
C3 C2 C7 120.3(16) . . ?
C2 C3 C4 117.9(18) . . ?
C2 C3 H3 121.0 . . ?
C4 C3 H3 121.0 . . ?
C5 C4 C3 120.9(16) . . ?
C5 C4 H4 119.6 . . ?
C3 C4 H4 119.6 . . ?
C4 C5 C6 123.5(15) . . ?
C4 C5 H5 118.3 . . ?
C6 C5 H5 118.3 . . ?
C7 C6 C5 118.6(15) . . ?
C7 C6 C8 120.7(14) . . ?
C5 C6 C8 120.3(13) . . ?
O2 C7 C6 128.0(15) . . ?
O2 C7 C2 113.4(13) . . ?
C6 C7 C2 118.5(14) . . ?
N1 C8 C6 128.7(12) . . ?
N1 C8 H8 115.6 . . ?
C6 C8 H8 115.6 . . ?
C10 C9 N1 119.1(16) . . ?
C10 C9 H9A 107.5 . . ?
N1 C9 H9A 107.5 . . ?
C10 C9 H9B 107.5 . . ?
N1 C9 H9B 107.5 . . ?
H9A C9 H9B 107.0 . . ?
C11 C10 C9 125(3) . . ?
C11 C10 H10A 106.1 . . ?
C9 C10 H10A 106.1 . . ?
C11 C10 H10B 106.1 . . ?
C9 C10 H10B 106.1 . . ?
H10A C10 H10B 106.3 . . ?
C10 C11 N2 116(2) . . ?
C10 C11 H11A 108.2 . . ?
N2 C11 H11A 108.2 . . ?
C10 C11 H11B 108.2 . . ?
N2 C11 H11B 108.2 . . ?
H11A C11 H11B 107.4 . . ?
C13 C12 N2 128.9(13) . . ?
C13 C12 H12 115.6 . . ?
N2 C12 H12 115.6 . . ?
C12 C13 C18 124.6(12) . . ?
C12 C13 C14 117.8(14) . . ?
C18 C13 C14 117.5(12) . . ?
C15 C14 C13 122.6(15) . . ?
C15 C14 H14 118.7 . . ?
C13 C14 H14 118.7 . . ?
C14 C15 C16 118.0(14) . . ?
C14 C15 H15 121.0 . . ?
C16 C15 H15 121.0 . . ?
C15 C16 C17 123.1(13) . . ?
C15 C16 H16 118.5 . . ?
C17 C16 H16 118.5 . . ?
O4 C17 C16 125.7(12) . . ?
O4 C17 C18 116.9(11) . . ?
C16 C17 C18 116.9(13) . . ?
O3 C18 C17 115.2(12) . . ?
O3 C18 C13 123.3(11) . . ?
C17 C18 C13 121.2(11) . . ?
O4 C19 H19A 109.5 . . ?
O4 C19 H19B 109.5 . . ?
H19A C19 H19B 109.5 . . ?
O4 C19 H19C 109.5 . . ?
H19A C19 H19C 109.5 . . ?
H19B C19 H19C 109.5 . . ?
N3 C20 S1 178.9(14) . . ?
N4 C21 S2 179.0(14) . . ?
N5 C22 S3 179.3(11) . . ?
N6 C23 S4 173.7(15) . . ?
N2 Au1 N1 92.4(5) . . ?
N2 Au1 O2 174.5(4) . . ?
N1 Au1 O2 93.1(4) . . ?
N2 Au1 O3 93.6(4) . . ?
N1 Au1 O3 174.0(5) . . ?
O2 Au1 O3 80.9(3) . . ?
N4 Cr1 N3 86.1(6) . . ?
N4 Cr1 N6 176.4(5) . . ?
N3 Cr1 N6 90.4(6) . . ?
N4 Cr1 N5 91.5(5) . . ?
N3 Cr1 N5 177.5(5) . . ?
N6 Cr1 N5 91.9(5) . . ?
N4 Cr1 N7 89.0(4) . . ?
N3 Cr1 N7 92.7(5) . . ?
N6 Cr1 N7 92.1(5) . . ?
N5 Cr1 N7 88.0(4) . . ?
N4 Cr1 N8 90.5(5) . . ?
N3 Cr1 N8 90.1(5) . . ?
N6 Cr1 N8 88.5(6) . . ?
N5 Cr1 N8 89.2(5) . . ?
N7 Cr1 N8 177.1(5) . . ?
C8 N1 C9 114.3(14) . . ?
C8 N1 Au1 123.2(10) . . ?
C9 N1 Au1 121.9(11) . . ?
C12 N2 C11 113.3(14) . . ?
C12 N2 Au1 121.4(10) . . ?
C11 N2 Au1 125.2(11) . . ?
C20 N3 Cr1 165.9(15) . . ?
C21 N4 Cr1 155.4(13) . . ?
C22 N5 Cr1 177.1(11) . . ?
C23 N6 Cr1 173.2(14) . . ?
Cr1 N7 H7A 109.5 . . ?
Cr1 N7 H7B 109.5 . . ?
H7A N7 H7B 109.5 . . ?
Cr1 N7 H7C 109.5 . . ?
H7A N7 H7C 109.5 . . ?
H7B N7 H7C 109.5 . . ?
Cr1 N8 H8A 109.5 . . ?
Cr1 N8 H8B 109.5 . . ?
H8A N8 H8B 109.5 . . ?
Cr1 N8 H8C 109.5 . . ?
H8A N8 H8C 109.5 . . ?
H8B N8 H8C 109.5 . . ?
C2 O1 C1 114.8(11) . . ?
C7 O2 Au1 122.2(8) . . ?
C18 O3 Au1 127.0(8) . . ?
C17 O4 C19 115.8(10) . . ?

loop_
_geom_bond_atom_site_label_1
_geom_bond_atom_site_label_2
_geom_bond_distance
_geom_bond_site_symmetry_2
_geom_bond_publ_flag
C1 O1 1.432(16) . ?
C1 H1A 0.9600 . ?
C1 H1B 0.9600 . ?
C1 H1C 0.9600 . ?
C2 O1 1.360(17) . ?
C2 C3 1.390(18) . ?
C2 C7 1.46(2) . ?
C3 C4 1.43(2) . ?
C3 H3 0.9300 . ?
C4 C5 1.30(2) . ?
C4 H4 0.9300 . ?
C5 C6 1.42(2) . ?
C5 H5 0.9300 . ?
C6 C7 1.375(17) . ?
C6 C8 1.44(2) . ?
C7 O2 1.343(14) . ?
C8 N1 1.300(17) . ?
C8 H8 0.9300 . ?
C9 C10 1.39(2) . ?
C9 N1 1.52(2) . ?
C9 H9A 0.9700 . ?
C9 H9B 0.9700 . ?
C10 C11 1.29(3) . ?
C10 H10A 0.9700 . ?
C10 H10B 0.9700 . ?
C11 N2 1.485(19) . ?
C11 H11A 0.9700 . ?
C11 H11B 0.9700 . ?
C12 C13 1.374(19) . ?
C12 N2 1.38(2) . ?
C12 H12 0.9300 . ?
C13 C18 1.422(18) . ?
C13 C14 1.432(18) . ?
C14 C15 1.357(18) . ?
C14 H14 0.9300 . ?
C15 C16 1.41(2) . ?
C15 H15 0.9300 . ?
C16 C17 1.413(16) . ?
C16 H16 0.9300 . ?
C17 O4 1.330(14) . ?
C17 C18 1.415(16) . ?
C18 O3 1.292(12) . ?
C19 O4 1.451(14) . ?
C19 H19A 0.9600 . ?
C19 H19B 0.9600 . ?
C19 H19C 0.9600 . ?
C20 N3 1.117(15) . ?
C20 S1 1.648(14) . ?
C21 N4 1.133(15) . ?
C21 S2 1.621(14) . ?
C22 N5 1.136(17) . ?
C22 S3 1.628(17) . ?
C23 N6 1.133(16) . ?
C23 S4 1.657(18) . ?
Au1 N2 1.933(12) . ?
Au1 N1 1.968(12) . ?
Au1 O2 1.987(9) . ?
Au1 O3 2.019(9) . ?
Cr1 N4 1.982(14) . ?
Cr1 N3 1.989(12) . ?
Cr1 N6 1.992(13) . ?
Cr1 N5 2.010(12) . ?
Cr1 N7 2.028(9) . ?
Cr1 N8 2.089(9) . ?
N7 H7A 0.8900 . ?
N7 H7B 0.8900 . ?
N7 H7C 0.8900 . ?
N8 H8A 0.8900 . ?
N8 H8B 0.8900 . ?
N8 H8C 0.8900 . ?
